data_4303399
loop_
_publ_author_name
'Jian Zhang'
'Fangrui Zheng'
'Hoi-Shan Chan'
'Zuowei Xie'

_publ_section_title
;
Reaction of a 14-Vertex Carborane with Nucleophiles: Formation
of nido-C2B12, nido-C2B11, and closo-CB11 Carborane Anions
;
_journal_name_full 'Inorganic Chemistry'
_journal_page_first 9786
_journal_page_last 9791
_journal_paper_doi 10.1021/ic901335w
_journal_volume 48
_journal_year 2009
_chemical_formula_sum 'C41 H48 B11 N P2'
_chemical_formula_weight 735.65
_chemical_name_systematic
; 
 ? 
;
_space_group_IT_number 2
_symmetry_cell_setting triclinic
_symmetry_space_group_name_Hall '-P 1'
_symmetry_space_group_name_H-M 'P -1'
_atom_sites_solution_hydrogens geom
_atom_sites_solution_primary direct
_atom_sites_solution_secondary difmap
_audit_creation_method SHELXL-97
_cell_angle_alpha 93.984(3)
_cell_angle_beta 102.220(3)
_cell_angle_gamma 90.320(3)
_cell_formula_units_Z 2
_cell_length_a 9.3701(14)
_cell_length_b 14.283(2)
_cell_length_c 15.939(2)
_cell_measurement_temperature 296(2)
_cell_volume 2079.3(5)
_computing_cell_refinement 'BRUKER KAPPA APEXII DUO DIFFRACTOMETER'
_computing_data_collection 'BRUKER KAPPA APEXII DUO DIFFRACTOMETER'
_computing_data_reduction 'BRUKER KAPPA APEXII DUO DIFFRACTOMETER'
_computing_molecular_graphics 'SIEMENS SHELXTL'
_computing_publication_material 'SIEMENS SHELXTL'
_computing_structure_refinement 'SHELXL-97 (Sheldrick, 2008)'
_computing_structure_solution 'SHELXS-97 (Sheldrick, 2008)'
_diffrn_ambient_temperature 296(2)
_diffrn_measured_fraction_theta_full 0.991
_diffrn_measured_fraction_theta_max 0.991
_diffrn_measurement_device_type 'BRUKER KAPPA APEXII DUO DIFFRACTOMETER'
_diffrn_measurement_method 'OMEGA SCAN'
_diffrn_radiation_monochromator graphite
_diffrn_radiation_source 'fine-focus sealed tube'
_diffrn_radiation_type MoK\a
_diffrn_radiation_wavelength 0.71073
_diffrn_reflns_av_R_equivalents 0.0253
_diffrn_reflns_av_sigmaI/netI 0.0235
_diffrn_reflns_limit_h_max 11
_diffrn_reflns_limit_h_min -11
_diffrn_reflns_limit_k_max 16
_diffrn_reflns_limit_k_min -16
_diffrn_reflns_limit_l_max 18
_diffrn_reflns_limit_l_min -18
_diffrn_reflns_number 29743
_diffrn_reflns_theta_full 25.00
_diffrn_reflns_theta_max 25.00
_diffrn_reflns_theta_min 1.31
_exptl_absorpt_coefficient_mu 0.136
_exptl_absorpt_correction_T_max 1.0000
_exptl_absorpt_correction_T_min 0.747444
_exptl_absorpt_correction_type multi-scan
_exptl_crystal_colour colourless
_exptl_crystal_density_diffrn 1.175
_exptl_crystal_density_method 'not measured'
_exptl_crystal_description block
_exptl_crystal_F_000 772
_exptl_crystal_size_max 0.40
_exptl_crystal_size_mid 0.30
_exptl_crystal_size_min 0.20
_refine_diff_density_max 0.374
_refine_diff_density_min -0.310
_refine_diff_density_rms 0.040
_refine_ls_extinction_method none
_refine_ls_goodness_of_fit_ref 1.004
_refine_ls_hydrogen_treatment riding
_refine_ls_matrix_type full
_refine_ls_number_parameters 500
_refine_ls_number_reflns 7237
_refine_ls_number_restraints 0
_refine_ls_restrained_S_all 1.004
_refine_ls_R_factor_all 0.0591
_refine_ls_R_factor_gt 0.0442
_refine_ls_shift/su_max 0.001
_refine_ls_shift/su_mean 0.000
_refine_ls_structure_factor_coef Fsqd
_refine_ls_weighting_details 'calc w=1/[\s^2^(Fo^2^)+(0.0744P)^2^+0.9834P] where P=(Fo^2^+2Fc^2^)/3'
_refine_ls_weighting_scheme calc
_refine_ls_wR_factor_gt 0.1226
_refine_ls_wR_factor_ref 0.1362
_reflns_number_gt 5760
_reflns_number_total 7237
_reflns_threshold_expression >2sigma(I)
_cod_data_source_file ic901335w_si_001_5.cif
_cod_data_source_block '[PPN][4]'
_cod_depositor_comments
;
The following automatic conversions were performed:
'_symmetry_cell_setting' value 'Triclinic' changed to 'triclinic'
according to '/home/saulius/struct/CIF-dictionaries/cif_core.dic'
dictionary named 'cif_core.dic' version 2.4.1 from 2010-06-29.

Automatic conversion script
Id: cif_fix_enum 1527 2010-12-29 10:47:43Z saulius 
;
_cod_original_cell_volume 2079.4(5)
_cod_database_code 4303399

loop_
_symmetry_equiv_pos_as_xyz
'x, y, z'
'-x, -y, -z'

loop_
_atom_site_label
_atom_site_type_symbol
_atom_site_fract_x
_atom_site_fract_y
_atom_site_fract_z
_atom_site_U_iso_or_equiv
_atom_site_adp_type
_atom_site_occupancy
_atom_site_symmetry_multiplicity
_atom_site_calc_flag
_atom_site_refinement_flags
_atom_site_disorder_assembly
_atom_site_disorder_group
N1 N 0.62989(19) 0.79217(13) 0.16269(11) 0.0401(4) Uani 1 1 d . . .
P1 P 0.68823(5) 0.79740(4) 0.26359(3) 0.03279(15) Uani 1 1 d . . .
P2 P 0.69115(6) 0.78083(4) 0.07730(3) 0.03482(15) Uani 1 1 d . . .
C21 C 0.6304(2) 0.90372(15) 0.31279(14) 0.0419(5) Uani 1 1 d . . .
C22 C 0.7003(3) 0.93949(18) 0.39455(17) 0.0609(7) Uani 1 1 d . . .
H22A H 0.7835 0.9110 0.4236 0.073 Uiso 1 1 calc R . .
C23 C 0.6460(4) 1.0175(2) 0.4327(2) 0.0867(10) Uani 1 1 d . . .
H23A H 0.6925 1.0412 0.4875 0.104 Uiso 1 1 calc R . .
C24 C 0.5249(5) 1.0597(2) 0.3902(3) 0.0948(12) Uani 1 1 d . . .
H24A H 0.4892 1.1121 0.4163 0.114 Uiso 1 1 calc R . .
C25 C 0.4549(4) 1.0255(2) 0.3093(3) 0.0826(10) Uani 1 1 d . . .
H25A H 0.3725 1.0552 0.2807 0.099 Uiso 1 1 calc R . .
C26 C 0.5065(3) 0.94727(17) 0.27023(19) 0.0562(6) Uani 1 1 d . . .
H26A H 0.4583 0.9238 0.2156 0.067 Uiso 1 1 calc R . .
C31 C 0.6040(2) 0.70356(14) 0.30715(13) 0.0362(5) Uani 1 1 d . . .
C32 C 0.6156(3) 0.70273(18) 0.39484(15) 0.0525(6) Uani 1 1 d . . .
H32A H 0.6737 0.7478 0.4317 0.063 Uiso 1 1 calc R . .
C33 C 0.5415(3) 0.6354(2) 0.42825(17) 0.0609(7) Uani 1 1 d . . .
H33A H 0.5502 0.6353 0.4875 0.073 Uiso 1 1 calc R . .
C34 C 0.4555(3) 0.56903(18) 0.37470(18) 0.0576(7) Uani 1 1 d . . .
H34A H 0.4045 0.5245 0.3973 0.069 Uiso 1 1 calc R . .
C35 C 0.4447(3) 0.56820(18) 0.28754(19) 0.0635(7) Uani 1 1 d . . .
H35A H 0.3872 0.5224 0.2512 0.076 Uiso 1 1 calc R . .
C36 C 0.5186(3) 0.63507(16) 0.25317(16) 0.0523(6) Uani 1 1 d . . .
H36A H 0.5110 0.6340 0.1940 0.063 Uiso 1 1 calc R . .
C41 C 0.8826(2) 0.79157(15) 0.29960(13) 0.0367(5) Uani 1 1 d . . .
C42 C 0.9484(2) 0.70593(16) 0.31661(14) 0.0431(5) Uani 1 1 d . . .
H42A H 0.8911 0.6517 0.3125 0.052 Uiso 1 1 calc R . .
C43 C 1.0981(3) 0.70127(19) 0.33943(16) 0.0549(6) Uani 1 1 d . . .
H43A H 1.1416 0.6438 0.3505 0.066 Uiso 1 1 calc R . .
C44 C 1.1832(3) 0.7806(2) 0.34599(18) 0.0649(7) Uani 1 1 d . . .
H44A H 1.2843 0.7771 0.3622 0.078 Uiso 1 1 calc R . .
C45 C 1.1194(3) 0.8658(2) 0.3286(2) 0.0655(7) Uani 1 1 d . . .
H45A H 1.1778 0.9195 0.3328 0.079 Uiso 1 1 calc R . .
C46 C 0.9697(3) 0.87212(17) 0.30511(17) 0.0511(6) Uani 1 1 d . . .
H46A H 0.9271 0.9297 0.2930 0.061 Uiso 1 1 calc R . .
C51 C 0.5544(2) 0.71945(15) -0.00485(13) 0.0389(5) Uani 1 1 d . . .
C52 C 0.4174(2) 0.70187(17) 0.00980(15) 0.0482(6) Uani 1 1 d . . .
H52A H 0.3967 0.7197 0.0631 0.058 Uiso 1 1 calc R . .
C53 C 0.3104(3) 0.6579(2) -0.05432(17) 0.0646(7) Uani 1 1 d . . .
H53A H 0.2178 0.6468 -0.0441 0.078 Uiso 1 1 calc R . .
C54 C 0.3402(3) 0.6307(2) -0.13255(18) 0.0696(8) Uani 1 1 d . . .
H54A H 0.2685 0.6002 -0.1751 0.084 Uiso 1 1 calc R . .
C55 C 0.4749(3) 0.6483(2) -0.14839(18) 0.0761(9) Uani 1 1 d . . .
H55A H 0.4939 0.6309 -0.2022 0.091 Uiso 1 1 calc R . .
C56 C 0.5834(3) 0.6919(2) -0.08503(16) 0.0618(7) Uani 1 1 d . . .
H56A H 0.6756 0.7027 -0.0959 0.074 Uiso 1 1 calc R . .
C61 C 0.8537(2) 0.71332(15) 0.08610(13) 0.0400(5) Uani 1 1 d . . .
C62 C 0.8432(3) 0.61562(17) 0.07989(16) 0.0546(6) Uani 1 1 d . . .
H62A H 0.7518 0.5860 0.0651 0.065 Uiso 1 1 calc R . .
C63 C 0.9667(4) 0.5628(2) 0.09538(19) 0.0686(8) Uani 1 1 d . . .
H63A H 0.9590 0.4976 0.0911 0.082 Uiso 1 1 calc R . .
C64 C 1.1012(3) 0.6064(2) 0.11708(18) 0.0712(8) Uani 1 1 d . . .
H64A H 1.1849 0.5706 0.1267 0.085 Uiso 1 1 calc R . .
C65 C 1.1135(3) 0.7022(2) 0.12471(18) 0.0648(7) Uani 1 1 d . . .
H65A H 1.2055 0.7309 0.1409 0.078 Uiso 1 1 calc R . .
C66 C 0.9908(2) 0.75661(18) 0.10862(15) 0.0499(6) Uani 1 1 d . . .
H66A H 0.9999 0.8217 0.1128 0.060 Uiso 1 1 calc R . .
C71 C 0.7263(2) 0.89243(15) 0.03932(13) 0.0393(5) Uani 1 1 d . . .
C72 C 0.7905(3) 0.89817(18) -0.03114(16) 0.0580(7) Uani 1 1 d . . .
H72A H 0.8215 0.8440 -0.0572 0.070 Uiso 1 1 calc R . .
C73 C 0.8081(3) 0.9839(2) -0.06247(19) 0.0694(8) Uani 1 1 d . . .
H73A H 0.8508 0.9877 -0.1098 0.083 Uiso 1 1 calc R . .
C74 C 0.7626(3) 1.06372(19) -0.02377(18) 0.0646(7) Uani 1 1 d . . .
H74A H 0.7740 1.1215 -0.0454 0.077 Uiso 1 1 calc R . .
C75 C 0.7005(3) 1.05946(17) 0.04638(18) 0.0596(7) Uani 1 1 d . . .
H75A H 0.6713 1.1142 0.0725 0.072 Uiso 1 1 calc R . .
C76 C 0.6814(3) 0.97398(16) 0.07818(15) 0.0475(5) Uani 1 1 d . . .
H76A H 0.6386 0.9709 0.1255 0.057 Uiso 1 1 calc R . .
C1 C 1.1201(3) 0.73094(17) 0.65399(16) 0.0515(6) Uani 1 1 d . . .
C2 C 1.0520(3) 0.63081(16) 0.65124(14) 0.0468(5) Uani 1 1 d . . .
C11 C 1.2598(3) 0.7183(2) 0.6186(2) 0.0747(9) Uani 1 1 d . . .
H11A H 1.2652 0.7644 0.5775 0.090 Uiso 1 1 calc R . .
H11B H 1.3455 0.7262 0.6651 0.090 Uiso 1 1 calc R . .
C12 C 1.2528(4) 0.6200(2) 0.5754(2) 0.0809(9) Uani 1 1 d . . .
H12A H 1.2127 0.6209 0.5142 0.097 Uiso 1 1 calc R . .
H12B H 1.3497 0.5939 0.5834 0.097 Uiso 1 1 calc R . .
C13 C 1.1555(3) 0.5621(2) 0.61704(18) 0.0652(7) Uani 1 1 d . . .
H13A H 1.2135 0.5299 0.6638 0.078 Uiso 1 1 calc R . .
H13B H 1.1003 0.5156 0.5753 0.078 Uiso 1 1 calc R . .
B3 B 0.9581(4) 0.5958(2) 0.7167(2) 0.0561(7) Uani 1 1 d . . .
H3 H 1.0122 0.5351 0.7477 0.067 Uiso 1 1 calc R . .
B4 B 0.9227(3) 0.6794(2) 0.79828(18) 0.0544(7) Uani 1 1 d . . .
H4 H 0.9568 0.6505 0.8615 0.065 Uiso 1 1 calc R . .
B5 B 1.0027(3) 0.7962(2) 0.8022(2) 0.0597(8) Uani 1 1 d . . .
H5 H 1.0690 0.8145 0.8670 0.072 Uiso 1 1 calc R . .
B6 B 1.1089(3) 0.8162(2) 0.7235(2) 0.0645(8) Uani 1 1 d . . .
H6 H 1.2201 0.8390 0.7567 0.077 Uiso 1 1 calc R . .
B7 B 0.9666(3) 0.7028(2) 0.57573(18) 0.0598(8) Uani 1 1 d . . .
H7 H 0.9578 0.6944 0.5057 0.072 Uiso 1 1 calc R . .
B8 B 0.8667(3) 0.6241(2) 0.6155(2) 0.0604(8) Uani 1 1 d . . .
H8 H 0.8020 0.5732 0.5671 0.073 Uiso 1 1 calc R . .
B9 B 0.7953(3) 0.6574(2) 0.7031(2) 0.0555(7) Uani 1 1 d . . .
H9 H 0.6890 0.6242 0.7027 0.067 Uiso 1 1 calc R . .
B10 B 0.8214(3) 0.77098(18) 0.75072(17) 0.0446(6) Uani 1 1 d . . .
H10 H 0.7297 0.8010 0.7759 0.053 Uiso 1 1 calc R . .
B11 B 0.9279(3) 0.8496(2) 0.7098(2) 0.0607(8) Uani 1 1 d . . .
H11 H 0.8961 0.9235 0.7133 0.073 Uiso 1 1 calc R . .
B12 B 0.9976(4) 0.8158(2) 0.6213(2) 0.0684(9) Uani 1 1 d . . .
H12 H 0.9591 0.8632 0.5702 0.082 Uiso 1 1 calc R . .
B13 B 0.8201(3) 0.7534(2) 0.63067(18) 0.0526(7) Uani 1 1 d . . .
H13 H 0.7520 0.7936 0.5813 0.063 Uiso 1 1 calc R . .
H45 H 1.054(3) 0.714(2) 0.7981(17) 0.074(8) Uiso 1 1 d . . .

loop_
_atom_site_aniso_label
_atom_site_aniso_U_11
_atom_site_aniso_U_22
_atom_site_aniso_U_33
_atom_site_aniso_U_23
_atom_site_aniso_U_13
_atom_site_aniso_U_12
N1 0.0374(9) 0.0511(11) 0.0332(9) 0.0081(8) 0.0093(7) 0.0039(8)
P1 0.0314(3) 0.0361(3) 0.0321(3) 0.0056(2) 0.0085(2) 0.0012(2)
P2 0.0350(3) 0.0385(3) 0.0326(3) 0.0065(2) 0.0093(2) 0.0016(2)
C21 0.0436(12) 0.0386(12) 0.0485(13) 0.0049(10) 0.0205(10) 0.0014(9)
C22 0.0686(17) 0.0571(16) 0.0581(16) -0.0092(12) 0.0202(13) -0.0007(13)
C23 0.107(3) 0.072(2) 0.087(2) -0.0298(18) 0.044(2) -0.006(2)
C24 0.102(3) 0.0531(18) 0.146(4) -0.020(2) 0.073(3) 0.0050(18)
C25 0.0648(19) 0.0566(18) 0.141(3) 0.021(2) 0.049(2) 0.0199(15)
C26 0.0479(14) 0.0506(14) 0.0764(18) 0.0149(12) 0.0241(13) 0.0113(11)
C31 0.0317(10) 0.0402(11) 0.0378(11) 0.0091(9) 0.0076(8) 0.0002(8)
C32 0.0532(14) 0.0640(15) 0.0394(12) 0.0115(11) 0.0061(11) -0.0160(12)
C33 0.0610(16) 0.0764(18) 0.0491(14) 0.0229(13) 0.0145(12) -0.0107(14)
C34 0.0454(13) 0.0553(15) 0.0748(18) 0.0315(13) 0.0101(12) -0.0041(11)
C35 0.0638(17) 0.0483(15) 0.0728(18) 0.0121(13) -0.0002(14) -0.0172(12)
C36 0.0645(16) 0.0444(13) 0.0452(13) 0.0058(10) 0.0051(11) -0.0086(11)
C41 0.0335(10) 0.0437(12) 0.0339(11) 0.0051(9) 0.0084(8) 0.0015(9)
C42 0.0419(12) 0.0460(12) 0.0433(12) 0.0107(10) 0.0112(10) 0.0036(10)
C43 0.0440(13) 0.0668(16) 0.0556(15) 0.0157(12) 0.0104(11) 0.0152(12)
C44 0.0322(12) 0.089(2) 0.0715(18) 0.0079(15) 0.0050(12) 0.0040(13)
C45 0.0429(14) 0.0648(17) 0.087(2) 0.0008(15) 0.0125(14) -0.0129(12)
C46 0.0426(13) 0.0437(13) 0.0674(16) 0.0059(11) 0.0121(11) -0.0040(10)
C51 0.0391(11) 0.0419(12) 0.0357(11) 0.0032(9) 0.0079(9) 0.0023(9)
C52 0.0426(12) 0.0619(15) 0.0405(12) 0.0002(11) 0.0107(10) -0.0026(11)
C53 0.0443(14) 0.088(2) 0.0596(16) -0.0040(14) 0.0092(12) -0.0127(13)
C54 0.0552(16) 0.090(2) 0.0542(16) -0.0182(15) -0.0021(13) -0.0027(14)
C55 0.0632(18) 0.117(3) 0.0434(15) -0.0226(16) 0.0107(13) 0.0009(17)
C56 0.0474(14) 0.092(2) 0.0474(14) -0.0082(13) 0.0165(12) -0.0028(13)
C61 0.0411(12) 0.0472(12) 0.0349(11) 0.0081(9) 0.0135(9) 0.0067(9)
C62 0.0564(15) 0.0474(14) 0.0584(15) 0.0071(11) 0.0078(12) 0.0058(11)
C63 0.082(2) 0.0542(16) 0.0687(18) 0.0088(13) 0.0118(15) 0.0253(15)
C64 0.0616(18) 0.093(2) 0.0638(18) 0.0184(16) 0.0191(14) 0.0392(17)
C65 0.0410(14) 0.094(2) 0.0662(17) 0.0206(15) 0.0227(12) 0.0126(13)
C66 0.0417(13) 0.0612(15) 0.0530(14) 0.0141(11) 0.0207(11) 0.0042(11)
C71 0.0399(11) 0.0412(12) 0.0367(11) 0.0082(9) 0.0065(9) -0.0004(9)
C72 0.0790(18) 0.0511(14) 0.0517(15) 0.0117(11) 0.0286(13) 0.0043(13)
C73 0.092(2) 0.0649(18) 0.0612(17) 0.0232(14) 0.0335(16) -0.0026(15)
C74 0.0771(19) 0.0475(15) 0.0701(18) 0.0227(13) 0.0120(15) -0.0081(13)
C75 0.0683(17) 0.0406(13) 0.0692(17) 0.0051(12) 0.0128(14) -0.0020(12)
C76 0.0523(14) 0.0443(13) 0.0471(13) 0.0045(10) 0.0132(11) -0.0012(10)
C1 0.0481(13) 0.0553(14) 0.0570(15) 0.0109(11) 0.0219(11) 0.0020(11)
C2 0.0548(14) 0.0445(13) 0.0424(12) 0.0006(10) 0.0141(11) 0.0053(10)
C11 0.0618(17) 0.087(2) 0.088(2) 0.0207(17) 0.0402(16) 0.0075(15)
C12 0.084(2) 0.094(2) 0.080(2) 0.0185(18) 0.0485(18) 0.0336(18)
C13 0.0742(18) 0.0654(17) 0.0606(17) -0.0035(13) 0.0268(14) 0.0184(14)
B3 0.0694(19) 0.0427(15) 0.0638(18) 0.0108(13) 0.0288(15) 0.0078(13)
B4 0.0619(18) 0.0644(18) 0.0442(15) 0.0170(13) 0.0230(13) 0.0183(14)
B5 0.0510(17) 0.067(2) 0.0551(17) -0.0189(15) 0.0058(14) 0.0041(14)
B6 0.0501(17) 0.0553(18) 0.089(2) -0.0075(16) 0.0215(16) -0.0101(14)
B7 0.0643(19) 0.082(2) 0.0359(14) 0.0119(14) 0.0133(13) 0.0175(16)
B8 0.0546(17) 0.0662(19) 0.0572(18) -0.0179(15) 0.0119(14) -0.0052(14)
B9 0.0545(17) 0.0479(16) 0.0685(19) -0.0012(14) 0.0250(15) -0.0094(13)
B10 0.0455(14) 0.0465(14) 0.0442(14) 0.0030(11) 0.0151(12) 0.0039(11)
B11 0.0638(19) 0.0395(15) 0.085(2) 0.0062(14) 0.0296(17) 0.0021(13)
B12 0.070(2) 0.063(2) 0.085(2) 0.0372(18) 0.0353(18) 0.0159(16)
B13 0.0514(16) 0.0664(18) 0.0411(15) 0.0119(13) 0.0096(12) 0.0106(13)

loop_
_atom_type_symbol
_atom_type_description
_atom_type_scat_dispersion_real
_atom_type_scat_dispersion_imag
_atom_type_scat_source
C C 0.0033 0.0016 'International Tables Vol C Tables 4.2.6.8 and 6.1.1.4'
H H 0.0000 0.0000 'International Tables Vol C Tables 4.2.6.8 and 6.1.1.4'
B B 0.0013 0.0007 'International Tables Vol C Tables 4.2.6.8 and 6.1.1.4'
N N 0.0061 0.0033 'International Tables Vol C Tables 4.2.6.8 and 6.1.1.4'
P P 0.1023 0.0942 'International Tables Vol C Tables 4.2.6.8 and 6.1.1.4'

loop_
_geom_angle_atom_site_label_1
_geom_angle_atom_site_label_2
_geom_angle_atom_site_label_3
_geom_angle
_geom_angle_site_symmetry_1
_geom_angle_site_symmetry_3
_geom_angle_publ_flag
P1 N1 P2 139.31(12) . . ?
N1 P1 C41 115.73(9) . . ?
N1 P1 C21 110.44(10) . . ?
C41 P1 C21 107.50(10) . . ?
N1 P1 C31 108.91(10) . . ?
C41 P1 C31 108.52(9) . . ?
C21 P1 C31 105.20(10) . . ?
N1 P2 C61 114.47(10) . . ?
N1 P2 C71 111.92(10) . . ?
C61 P2 C71 108.13(10) . . ?
N1 P2 C51 108.02(10) . . ?
C61 P2 C51 106.35(10) . . ?
C71 P2 C51 107.60(10) . . ?
C26 C21 C22 119.3(2) . . ?
C26 C21 P1 118.85(19) . . ?
C22 C21 P1 121.72(18) . . ?
C23 C22 C21 119.9(3) . . ?
C24 C23 C22 120.2(3) . . ?
C23 C24 C25 120.6(3) . . ?
C24 C25 C26 120.2(3) . . ?
C25 C26 C21 119.8(3) . . ?
C32 C31 C36 119.0(2) . . ?
C32 C31 P1 120.16(17) . . ?
C36 C31 P1 120.71(17) . . ?
C31 C32 C33 120.5(2) . . ?
C34 C33 C32 120.3(2) . . ?
C33 C34 C35 119.8(2) . . ?
C34 C35 C36 120.5(2) . . ?
C35 C36 C31 119.9(2) . . ?
C42 C41 C46 119.4(2) . . ?
C42 C41 P1 120.45(16) . . ?
C46 C41 P1 120.02(17) . . ?
C43 C42 C41 120.1(2) . . ?
C44 C43 C42 120.4(2) . . ?
C43 C44 C45 120.1(2) . . ?
C44 C45 C46 120.6(2) . . ?
C45 C46 C41 119.5(2) . . ?
C52 C51 C56 118.9(2) . . ?
C52 C51 P2 120.27(17) . . ?
C56 C51 P2 120.77(17) . . ?
C51 C52 C53 120.4(2) . . ?
C54 C53 C52 120.2(2) . . ?
C55 C54 C53 120.2(2) . . ?
C54 C55 C56 120.5(3) . . ?
C55 C56 C51 119.8(2) . . ?
C66 C61 C62 119.1(2) . . ?
C66 C61 P2 120.88(18) . . ?
C62 C61 P2 119.62(18) . . ?
C63 C62 C61 120.5(3) . . ?
C64 C63 C62 119.7(3) . . ?
C65 C64 C63 120.6(3) . . ?
C64 C65 C66 120.6(3) . . ?
C65 C66 C61 119.4(2) . . ?
C72 C71 C76 119.4(2) . . ?
C72 C71 P2 121.04(18) . . ?
C76 C71 P2 119.45(17) . . ?
C73 C72 C71 120.1(2) . . ?
C74 C73 C72 119.9(3) . . ?
C75 C74 C73 120.8(2) . . ?
C74 C75 C76 119.9(2) . . ?
C75 C76 C71 119.9(2) . . ?
C11 C1 C2 106.1(2) . . ?
C11 C1 B6 120.3(2) . . ?
C2 C1 B6 125.6(2) . . ?
C11 C1 B12 122.0(2) . . ?
C2 C1 B12 114.7(2) . . ?
B6 C1 B12 63.2(2) . . ?
C11 C1 B7 111.4(2) . . ?
C2 C1 B7 62.69(17) . . ?
B6 C1 B7 117.3(2) . . ?
B12 C1 B7 60.33(19) . . ?
C13 C2 C1 106.8(2) . . ?
C13 C2 B3 119.1(2) . . ?
C1 C2 B3 125.7(2) . . ?
C13 C2 B8 122.6(2) . . ?
C1 C2 B8 114.6(2) . . ?
B3 C2 B8 63.11(19) . . ?
C13 C2 B7 113.0(2) . . ?
C1 C2 B7 63.26(17) . . ?
B3 C2 B7 116.7(2) . . ?
B8 C2 B7 59.56(18) . . ?
C12 C11 C1 107.1(2) . . ?
C13 C12 C11 106.7(2) . . ?
C12 C13 C2 106.6(2) . . ?
C2 B3 B8 61.42(17) . . ?
C2 B3 B9 108.7(2) . . ?
B8 B3 B9 58.90(17) . . ?
C2 B3 B4 117.7(2) . . ?
B8 B3 B4 110.9(2) . . ?
B9 B3 B4 58.54(17) . . ?
B9 B4 B10 60.00(16) . . ?
B9 B4 B3 59.54(17) . . ?
B10 B4 B3 109.8(2) . . ?
B9 B4 B5 109.8(2) . . ?
B10 B4 B5 58.74(16) . . ?
B3 B4 B5 116.8(2) . . ?
B11 B5 B10 60.40(17) . . ?
B11 B5 B6 59.15(19) . . ?
B10 B5 B6 109.6(2) . . ?
B11 B5 B4 110.0(2) . . ?
B10 B5 B4 58.49(16) . . ?
B6 B5 B4 116.7(2) . . ?
C1 B6 B12 61.14(19) . . ?
C1 B6 B11 108.9(2) . . ?
B12 B6 B11 59.21(19) . . ?
C1 B6 B5 117.4(2) . . ?
B12 B6 B5 110.7(2) . . ?
B11 B6 B5 58.34(18) . . ?
B8 B7 C2 60.22(17) . . ?
B8 B7 C1 107.2(2) . . ?
C2 B7 C1 54.05(14) . . ?
B8 B7 B12 121.5(2) . . ?
C2 B7 B12 106.6(2) . . ?
C1 B7 B12 59.47(18) . . ?
B8 B7 B13 63.92(17) . . ?
C2 B7 B13 100.56(18) . . ?
C1 B7 B13 100.34(19) . . ?
B12 B7 B13 63.87(18) . . ?
B7 B8 C2 60.22(16) . . ?
B7 B8 B9 119.4(2) . . ?
C2 B8 B9 105.5(2) . . ?
B7 B8 B3 110.4(2) . . ?
C2 B8 B3 55.47(16) . . ?
B9 B8 B3 60.88(18) . . ?
B7 B8 B13 63.18(18) . . ?
C2 B8 B13 100.08(19) . . ?
B9 B8 B13 62.83(16) . . ?
B3 B8 B13 104.59(19) . . ?
B8 B9 B4 115.0(2) . . ?
B8 B9 B10 120.9(2) . . ?
B4 B9 B10 60.39(16) . . ?
B8 B9 B3 60.22(18) . . ?
B4 B9 B3 61.93(18) . . ?
B10 B9 B3 112.0(2) . . ?
B8 B9 B13 63.74(18) . . ?
B4 B9 B13 107.0(2) . . ?
B10 B9 B13 63.27(16) . . ?
B3 B9 B13 104.78(19) . . ?
B9 B10 B4 59.61(18) . . ?
B9 B10 B11 118.5(2) . . ?
B4 B10 B11 112.5(2) . . ?
B9 B10 B5 112.9(2) . . ?
B4 B10 B5 62.77(18) . . ?
B11 B10 B5 59.11(18) . . ?
B9 B10 B13 62.48(16) . . ?
B4 B10 B13 105.84(18) . . ?
B11 B10 B13 63.35(17) . . ?
B5 B10 B13 106.14(19) . . ?
B12 B11 B5 115.3(2) . . ?
B12 B11 B6 60.4(2) . . ?
B5 B11 B6 62.5(2) . . ?
B12 B11 B10 120.1(2) . . ?
B5 B11 B10 60.49(17) . . ?
B6 B11 B10 112.4(2) . . ?
B12 B11 B13 63.36(19) . . ?
B5 B11 B13 106.5(2) . . ?
B6 B11 B13 104.6(2) . . ?
B10 B11 B13 62.50(16) . . ?
C1 B12 B11 105.4(2) . . ?
C1 B12 B7 60.20(17) . . ?
B11 B12 B7 119.5(2) . . ?
C1 B12 B6 55.66(17) . . ?
B11 B12 B6 60.4(2) . . ?
B7 B12 B6 110.5(2) . . ?
B9 B13 B7 101.73(19) . . ?
B9 B13 B10 54.25(14) . . ?
B7 B13 B10 129.02(19) . . ?
B9 B13 B8 53.43(15) . . ?
B7 B13 B8 52.90(16) . . ?
B10 B13 B8 103.43(19) . . ?
B9 B13 B11 103.09(19) . . ?
B7 B13 B11 101.8(2) . . ?
B10 B13 B11 54.15(15) . . ?
B8 B13 B11 128.2(2) . . ?

loop_
_geom_bond_atom_site_label_1
_geom_bond_atom_site_label_2
_geom_bond_distance
_geom_bond_site_symmetry_2
_geom_bond_publ_flag
N1 P1 1.5816(18) . ?
N1 P2 1.5841(18) . ?
P1 C41 1.794(2) . ?
P1 C21 1.799(2) . ?
P1 C31 1.803(2) . ?
P2 C61 1.793(2) . ?
P2 C71 1.797(2) . ?
P2 C51 1.801(2) . ?
C21 C26 1.389(3) . ?
C21 C22 1.390(3) . ?
C22 C23 1.383(4) . ?
C23 C24 1.359(5) . ?
C24 C25 1.372(5) . ?
C25 C26 1.381(4) . ?
C31 C32 1.380(3) . ?
C31 C36 1.386(3) . ?
C32 C33 1.383(3) . ?
C33 C34 1.365(4) . ?
C34 C35 1.370(4) . ?
C35 C36 1.385(3) . ?
C41 C42 1.390(3) . ?
C41 C46 1.394(3) . ?
C42 C43 1.375(3) . ?
C43 C44 1.368(4) . ?
C44 C45 1.378(4) . ?
C45 C46 1.378(3) . ?
C51 C52 1.377(3) . ?
C51 C56 1.393(3) . ?
C52 C53 1.384(3) . ?
C53 C54 1.366(4) . ?
C54 C55 1.363(4) . ?
C55 C56 1.383(4) . ?
C61 C66 1.388(3) . ?
C61 C62 1.394(3) . ?
C62 C63 1.372(4) . ?
C63 C64 1.368(4) . ?
C64 C65 1.366(4) . ?
C65 C66 1.380(3) . ?
C71 C72 1.388(3) . ?
C71 C76 1.390(3) . ?
C72 C73 1.376(4) . ?
C73 C74 1.371(4) . ?
C74 C75 1.370(4) . ?
C75 C76 1.379(3) . ?
C1 C11 1.538(3) . ?
C1 C2 1.557(3) . ?
C1 B6 1.607(4) . ?
C1 B12 1.705(4) . ?
C1 B7 1.717(4) . ?
C2 C13 1.537(3) . ?
C2 B3 1.603(4) . ?
C2 B8 1.709(4) . ?
C2 B7 1.709(4) . ?
C11 C12 1.515(4) . ?
C12 C13 1.510(4) . ?
B3 B8 1.735(5) . ?
B3 B9 1.747(4) . ?
B3 B4 1.788(4) . ?
B4 B9 1.728(4) . ?
B4 B10 1.742(4) . ?
B4 B5 1.817(5) . ?
B5 B11 1.722(5) . ?
B5 B10 1.747(4) . ?
B5 B6 1.795(5) . ?
B6 B12 1.737(5) . ?
B6 B11 1.737(4) . ?
B7 B8 1.697(5) . ?
B7 B12 1.720(5) . ?
B7 B13 1.899(4) . ?
B8 B9 1.712(4) . ?
B8 B13 1.911(4) . ?
B9 B10 1.735(4) . ?
B9 B13 1.896(4) . ?
B10 B11 1.745(4) . ?
B10 B13 1.910(4) . ?
B11 B12 1.717(5) . ?
B11 B13 1.924(4) . ?
